data_4506081
loop_
_publ_author_name
'Luo, Li'
'Wang, Peng'
'Xu, Guan-Cheng'
'Liu, Qing'
'Chen, Kai'
'Lu, Yi'
'Zhao, Yue'
'Sun, Wei-Yin'

_publ_section_title
;
 Zinc(II) and Cadmium(II) Complexes with Rigid
 3,3&#x2032;,5,5&#x2032;-Tetra(1H-imidazol-1-yl)-1,1&#x2032;-biphenyl and
 Varied Carboxylate Ligands
;
_journal_issue 5
_journal_name_full 'Crystal Growth &amp; Design'
_journal_page_first 2634
_journal_paper_doi 10.1021/cg300220q
_journal_volume 12
_journal_year 2012
_chemical_formula_moiety 'C13 H11 N4 O4 Zn'
_chemical_formula_sum 'C13 H11 N4 O4 Zn'
_chemical_formula_weight 352.63
_chemical_name_systematic
; 
 ? 
;
_space_group_IT_number 58
_symmetry_cell_setting orthorhombic
_symmetry_space_group_name_Hall '-P 2 2n'
_symmetry_space_group_name_H-M 'P n n m'
_atom_sites_solution_hydrogens geom
_atom_sites_solution_primary direct
_atom_sites_solution_secondary difmap
_audit_creation_method SHELXL-97
_cell_angle_alpha 90.00
_cell_angle_beta 90.00
_cell_angle_gamma 90.00
_cell_formula_units_Z 4
_cell_length_a 17.647(2)
_cell_length_b 5.2995(7)
_cell_length_c 13.9680(18)
_cell_measurement_reflns_used 2142
_cell_measurement_temperature 293(2)
_cell_measurement_theta_max 26.51
_cell_measurement_theta_min 2.31
_cell_volume 1306.3(3)
_computing_cell_refinement 'Bruker SMART'
_computing_data_collection 'Bruker SMART'
_computing_data_reduction 'Bruker SAINT'
_computing_molecular_graphics 'Bruker SHELXTL'
_computing_publication_material 'Bruker SHELXTL'
_computing_structure_refinement 'SHELXL-97 (Sheldrick, 1997)'
_computing_structure_solution 'SHELXS-97 (Sheldrick, 1990)'
_diffrn_ambient_temperature 293(2)
_diffrn_measured_fraction_theta_full 1.000
_diffrn_measured_fraction_theta_max 1.000
_diffrn_measurement_device_type 'CCD area detector'
_diffrn_measurement_method 'phi and omega scans'
_diffrn_radiation_monochromator graphite
_diffrn_radiation_source 'fine-focus sealed tube'
_diffrn_radiation_type MoK\a
_diffrn_radiation_wavelength 0.71073
_diffrn_reflns_av_R_equivalents 0.0478
_diffrn_reflns_av_sigmaI/netI 0.0333
_diffrn_reflns_limit_h_max 20
_diffrn_reflns_limit_h_min -16
_diffrn_reflns_limit_k_max 6
_diffrn_reflns_limit_k_min -6
_diffrn_reflns_limit_l_max 16
_diffrn_reflns_limit_l_min -15
_diffrn_reflns_number 6017
_diffrn_reflns_theta_full 25.01
_diffrn_reflns_theta_max 25.01
_diffrn_reflns_theta_min 1.86
_exptl_absorpt_coefficient_mu 1.906
_exptl_absorpt_correction_T_max 0.7017
_exptl_absorpt_correction_T_min 0.5986
_exptl_absorpt_correction_type multi-scan
_exptl_absorpt_process_details 'SADBAS (Bruker,2000)'
_exptl_crystal_colour yellow
_exptl_crystal_density_diffrn 1.793
_exptl_crystal_density_method 'not measured'
_exptl_crystal_description block
_exptl_crystal_F_000 716
_exptl_crystal_size_max 0.30
_exptl_crystal_size_mid 0.24
_exptl_crystal_size_min 0.20
_refine_diff_density_max 0.620
_refine_diff_density_min -0.558
_refine_diff_density_rms 0.085
_refine_ls_extinction_method none
_refine_ls_goodness_of_fit_ref 1.063
_refine_ls_hydrogen_treatment constr
_refine_ls_matrix_type full
_refine_ls_number_parameters 110
_refine_ls_number_reflns 1212
_refine_ls_number_restraints 0
_refine_ls_restrained_S_all 1.063
_refine_ls_R_factor_all 0.0450
_refine_ls_R_factor_gt 0.0385
_refine_ls_shift/su_max 0.000
_refine_ls_shift/su_mean 0.000
_refine_ls_structure_factor_coef Fsqd
_refine_ls_weighting_details 'calc w=1/[\s^2^(Fo^2^)+(0.0655P)^2^+1.6488P] where P=(Fo^2^+2Fc^2^)/3'
_refine_ls_weighting_scheme calc
_refine_ls_wR_factor_gt 0.1128
_refine_ls_wR_factor_ref 0.1155
_reflns_number_gt 1046
_reflns_number_total 1212
_reflns_threshold_expression >2sigma(I)
_cod_data_source_file cg300220q_si_002.cif
_cod_data_source_block 1
_cod_depositor_comments
;
The following automatic conversions were performed:

'_symmetry_cell_setting' value 'Orthorhombic' changed to
'orthorhombic' according to
/home/saulius/struct/CIF-dictionaries/cif_core.dic dictionary named
'cif_core.dic' version 2.4.1 from 2010-06-29.

Automatic conversion script
Id: cif_fix_values 1715 2011-07-08 13:25:40Z adriana 
;
_cod_original_sg_symbol_Hall '-P 2 2n '
_cod_original_sg_symbol_H-M 'Pnnm '
_cod_database_code 4506081

loop_
_symmetry_equiv_pos_as_xyz
'x, y, z'
'-x, -y, z'
'-x+1/2, y+1/2, -z+1/2'
'x+1/2, -y+1/2, -z+1/2'
'-x, -y, -z'
'x, y, -z'
'x-1/2, -y-1/2, z-1/2'
'-x-1/2, y-1/2, z-1/2'

loop_
_atom_site_label
_atom_site_type_symbol
_atom_site_fract_x
_atom_site_fract_y
_atom_site_fract_z
_atom_site_U_iso_or_equiv
_atom_site_adp_type
_atom_site_occupancy
_atom_site_symmetry_multiplicity
_atom_site_calc_flag
_atom_site_refinement_flags
Zn1 Zn 0.23120(3) 0.57343(12) 0.5000 0.0242(3) Uani 1 2 d S
C1 C 0.0000 1.0000 0.0539(3) 0.0256(12) Uani 1 2 d S
C2 C 0.0500(2) 0.8459(8) 0.1046(3) 0.0290(9) Uani 1 1 d .
H2 H 0.0836 0.7415 0.0719 0.035 Uiso 1 1 calc R
C3 C 0.0493(2) 0.8492(8) 0.2026(3) 0.0250(8) Uani 1 1 d .
C4 C 0.0000 1.0000 0.2536(4) 0.0257(12) Uani 1 2 d S
H4 H 0.0000 1.0000 0.3202 0.031 Uiso 1 2 calc SR
C101 C 0.1265(2) 0.7410(8) 0.3445(3) 0.0288(9) Uani 1 1 d .
H7 H 0.1113 0.8787 0.3810 0.035 Uiso 1 1 calc R
C102 C 0.1819(2) 0.4017(8) 0.2976(3) 0.0317(9) Uani 1 1 d .
H6 H 0.2125 0.2587 0.2972 0.038 Uiso 1 1 calc R
C103 C 0.1381(2) 0.4783(8) 0.2239(3) 0.0288(9) Uani 1 1 d .
H5 H 0.1332 0.4011 0.1644 0.035 Uiso 1 1 calc R
C5 C 0.2594(3) 0.0648(10) 0.5000 0.0246(12) Uani 1 2 d S
N11 N 0.10201(18) 0.6945(6) 0.2548(2) 0.0251(8) Uani 1 1 d .
N12 N 0.17458(18) 0.5673(6) 0.3739(2) 0.0268(7) Uani 1 1 d .
O1 O 0.2947(2) 0.2750(8) 0.5000 0.0323(9) Uani 1 2 d S
O2 O 0.3004(2) -0.1385(7) 0.5000 0.0307(9) Uani 1 2 d S
O3 O 0.1884(2) 0.0528(7) 0.5000 0.0310(9) Uani 1 2 d S
O4 O 0.0352(3) 0.2411(12) 0.5000 0.0711(16) Uani 1 2 d S

loop_
_atom_site_aniso_label
_atom_site_aniso_U_11
_atom_site_aniso_U_22
_atom_site_aniso_U_33
_atom_site_aniso_U_23
_atom_site_aniso_U_13
_atom_site_aniso_U_12
Zn1 0.0255(4) 0.0263(4) 0.0208(4) 0.000 0.000 0.0053(3)
C1 0.027(3) 0.037(3) 0.013(3) 0.000 0.000 0.006(2)
C2 0.025(2) 0.042(2) 0.0194(18) -0.0035(17) 0.0011(15) 0.0098(19)
C3 0.0207(19) 0.032(2) 0.0223(19) 0.0016(16) -0.0020(15) 0.0035(17)
C4 0.030(3) 0.034(3) 0.013(3) 0.000 0.000 0.004(2)
C101 0.033(2) 0.033(2) 0.0207(19) -0.0035(17) -0.0035(16) 0.0070(18)
C102 0.037(2) 0.028(2) 0.031(2) -0.0002(18) 0.0002(18) 0.0082(18)
C103 0.038(2) 0.027(2) 0.0211(19) -0.0039(16) -0.0026(17) 0.0051(18)
C5 0.033(3) 0.024(3) 0.016(3) 0.000 0.000 0.007(2)
N11 0.0270(17) 0.0282(19) 0.0202(16) 0.0017(14) -0.0019(12) 0.0072(14)
N12 0.0309(18) 0.0285(18) 0.0211(16) 0.0001(14) -0.0026(13) 0.0065(14)
O1 0.026(2) 0.025(2) 0.046(2) 0.000 0.000 0.0005(17)
O2 0.033(2) 0.021(2) 0.038(2) 0.000 0.000 0.0053(17)
O3 0.029(2) 0.030(2) 0.034(2) 0.000 0.000 -0.0001(17)
O4 0.046(3) 0.083(4) 0.085(4) 0.000 0.000 -0.008(3)

loop_
_atom_type_symbol
_atom_type_description
_atom_type_scat_dispersion_real
_atom_type_scat_dispersion_imag
_atom_type_scat_source
C C 0.0033 0.0016 'International Tables Vol C Tables 4.2.6.8 and 6.1.1.4'
H H 0.0000 0.0000 'International Tables Vol C Tables 4.2.6.8 and 6.1.1.4'
N N 0.0061 0.0033 'International Tables Vol C Tables 4.2.6.8 and 6.1.1.4'
O O 0.0106 0.0060 'International Tables Vol C Tables 4.2.6.8 and 6.1.1.4'
Zn Zn 0.2839 1.4301 'International Tables Vol C Tables 4.2.6.8 and 6.1.1.4'

loop_
_geom_angle_atom_site_label_1
_geom_angle_atom_site_label_2
_geom_angle_atom_site_label_3
_geom_angle
_geom_angle_site_symmetry_1
_geom_angle_site_symmetry_3
O1 Zn1 O2 105.99(16) . 1_565
O1 Zn1 N12 105.80(10) . .
O2 Zn1 N12 108.71(11) 1_565 .
O1 Zn1 N12 105.80(10) . 6_556
O2 Zn1 N12 108.71(11) 1_565 6_556
N12 Zn1 N12 120.85(18) . 6_556
C2 C1 C2 119.1(5) . 2_575
C2 C1 C1 120.5(2) . 5_575
C2 C1 C1 120.5(2) 2_575 5_575
C3 C2 C1 119.6(4) . .
C3 C2 H2 120.2 . .
C1 C2 H2 120.2 . .
C2 C3 C4 121.9(4) . .
C2 C3 N11 119.6(3) . .
C4 C3 N11 118.5(4) . .
C3 C4 C3 117.9(5) 2_575 .
C3 C4 H4 121.1 2_575 .
C3 C4 H4 121.1 . .
N12 C101 N11 111.6(3) . .
N12 C101 H7 124.2 . .
N11 C101 H7 124.2 . .
C103 C102 N12 110.0(3) . .
C103 C102 H6 125.0 . .
N12 C102 H6 125.0 . .
C102 C103 N11 106.0(3) . .
C102 C103 H5 127.0 . .
N11 C103 H5 127.0 . .
O3 C5 O1 122.2(5) . .
O3 C5 O2 121.0(5) . .
O1 C5 O2 116.8(5) . .
C101 N11 C103 107.2(3) . .
C101 N11 C3 125.1(3) . .
C103 N11 C3 127.8(3) . .
C101 N12 C102 105.2(3) . .
C101 N12 Zn1 125.3(3) . .
C102 N12 Zn1 129.2(3) . .
C5 O1 Zn1 115.4(3) . .
C5 O2 Zn1 107.4(3) . 1_545

loop_
_geom_bond_atom_site_label_1
_geom_bond_atom_site_label_2
_geom_bond_distance
_geom_bond_site_symmetry_2
Zn1 O1 1.939(4) .
Zn1 O2 1.955(4) 1_565
Zn1 N12 2.025(3) .
Zn1 N12 2.025(3) 6_556
C1 C2 1.395(5) .
C1 C2 1.395(5) 2_575
C1 C1 1.507(10) 5_575
C2 C3 1.370(5) .
C2 H2 0.9300 .
C3 C4 1.379(5) .
C3 N11 1.438(5) .
C4 C3 1.379(5) 2_575
C4 H4 0.9300 .
C101 N12 1.318(5) .
C101 N11 1.347(5) .
C101 H7 0.9300 .
C102 C103 1.350(6) .
C102 N12 1.387(5) .
C102 H6 0.9300 .
C103 N11 1.380(5) .
C103 H5 0.9300 .
C5 O3 1.254(7) .
C5 O1 1.277(7) .
C5 O2 1.299(7) .
O2 Zn1 1.955(4) 1_545

loop_
_geom_torsion_atom_site_label_1
_geom_torsion_atom_site_label_2
_geom_torsion_atom_site_label_3
_geom_torsion_atom_site_label_4
_geom_torsion
_geom_torsion_site_symmetry_1
_geom_torsion_site_symmetry_4
C2 C1 C2 C3 -0.2(3) 2_575 .
C1 C1 C2 C3 179.8(3) 5_575 .
C1 C2 C3 C4 0.5(6) . .
C1 C2 C3 N11 -178.6(3) . .
C2 C3 C4 C3 -0.2(3) . 2_575
N11 C3 C4 C3 178.8(4) . 2_575
N12 C102 C103 N11 -0.6(5) . .
N12 C101 N11 C103 -1.2(5) . .
N12 C101 N11 C3 -180.0(3) . .
C102 C103 N11 C101 1.1(5) . .
C102 C103 N11 C3 179.8(4) . .
C2 C3 N11 C101 155.0(4) . .
C4 C3 N11 C101 -24.1(5) . .
C2 C3 N11 C103 -23.5(6) . .
C4 C3 N11 C103 157.4(3) . .
N11 C101 N12 C102 0.8(5) . .
N11 C101 N12 Zn1 175.5(2) . .
C103 C102 N12 C101 -0.1(5) . .
C103 C102 N12 Zn1 -174.5(3) . .
O1 Zn1 N12 C101 -178.3(3) . .
O2 Zn1 N12 C101 -64.9(4) 1_565 .
N12 Zn1 N12 C101 61.8(4) 6_556 .
O1 Zn1 N12 C102 -4.9(4) . .
O2 Zn1 N12 C102 108.5(4) 1_565 .
N12 Zn1 N12 C102 -124.8(3) 6_556 .
O3 C5 O1 Zn1 0.0 . .
O2 C5 O1 Zn1 180.0 . .
O2 Zn1 O1 C5 180.0 1_565 .
N12 Zn1 O1 C5 -64.67(10) . .
N12 Zn1 O1 C5 64.67(10) 6_556 .
O3 C5 O2 Zn1 0.0 . 1_545
O1 C5 O2 Zn1 180.0 . 1_545
